data_7239133
loop_
_publ_author_name
'Boominathan, Muthusamy'
'Sathish, Veerasamy'
'Nagaraj, Muthupandi'
'Bhuvanesh, Nattamai'
'Muthusubramanian, Shanmugam'
'Rajagopal, Seenivasan'

_publ_section_title
;
 Aggregation induced emission characteristics of maleimide derivatives
;
_journal_issue 44
_journal_name_full 'RSC Advances'
_journal_page_first 22246
_journal_paper_doi 10.1039/c3ra42809e
_journal_volume 3
_journal_year 2013
_chemical_formula_sum 'C16 H12 N2 O2'
_chemical_formula_weight 264.28
_chemical_melting_point 230
_chemical_name_common maleimide
_chemical_name_systematic 1-phenyl-3-(phenylamino)-1H-pyrrole-2,5-dione
_space_group_IT_number 19
_space_group_name_Hall 'P 2ac 2ab'
_space_group_name_H-M_alt 'P 21 21 21'
_symmetry_cell_setting orthorhombic
_symmetry_space_group_name_H-M 'P 21 21 21'
_atom_sites_solution_hydrogens geom
_atom_sites_solution_primary direct
_atom_sites_solution_secondary difmap
_audit_creation_method SHELXL-97
_cell_angle_alpha 90.00
_cell_angle_beta 90.00
_cell_angle_gamma 90.00
_cell_formula_units_Z 8
_cell_length_a 7.3183(5)
_cell_length_b 12.5581(9)
_cell_length_c 27.197(2)
_cell_measurement_reflns_used 3218
_cell_measurement_temperature 110(2)
_cell_measurement_theta_max 61.80
_cell_measurement_theta_min 3.25
_cell_volume 2499.5(3)
_computing_cell_refinement
; 
  CELL-NOW (Sheldrick, 2003) and SAINT (BRUKER-NONIUS, 2003) 
;
_computing_data_collection 'FRAMBO (BRUKER-NONIUS, 2003)'
_computing_data_reduction 'Bruker APEX2'
_computing_molecular_graphics Olex2
_computing_publication_material 'Bruker SHELXTL'
_computing_structure_refinement 'SHELXL-97 (Sheldrick, 2008)'
_computing_structure_solution 'SHELXS-97 (Sheldrick, 2008)'
_diffrn_ambient_temperature 110(2)
_diffrn_measured_fraction_theta_full 0.987
_diffrn_measured_fraction_theta_max 0.987
_diffrn_measurement_device_type 'BRUKER GADDS D8 Discover'
_diffrn_measurement_method 'phi and omega scans'
_diffrn_radiation_monochromator graphite
_diffrn_radiation_source 'fine-focus sealed tube'
_diffrn_radiation_type CuK\a
_diffrn_radiation_wavelength 1.54178
_diffrn_reflns_av_R_equivalents 0.0557
_diffrn_reflns_av_sigmaI/netI 0.0465
_diffrn_reflns_limit_h_max 8
_diffrn_reflns_limit_h_min -8
_diffrn_reflns_limit_k_max 12
_diffrn_reflns_limit_k_min -14
_diffrn_reflns_limit_l_max 30
_diffrn_reflns_limit_l_min -30
_diffrn_reflns_number 16898
_diffrn_reflns_theta_full 59.99
_diffrn_reflns_theta_max 59.99
_diffrn_reflns_theta_min 3.25
_diffrn_standards_decay_% 0
_diffrn_standards_interval_count 0
_diffrn_standards_number 0
_exptl_absorpt_coefficient_mu 0.768
_exptl_absorpt_correction_T_max 0.9773
_exptl_absorpt_correction_T_min 0.8805
_exptl_absorpt_correction_type multi-scan
_exptl_absorpt_process_details 'SADABS; (Sheldrick, 2006)'
_exptl_crystal_colour colorless
_exptl_crystal_density_diffrn 1.405
_exptl_crystal_density_method 'not measured'
_exptl_crystal_description plate
_exptl_crystal_F_000 1104
_exptl_crystal_size_max 0.17
_exptl_crystal_size_mid 0.08
_exptl_crystal_size_min 0.03
_refine_diff_density_max 0.354
_refine_diff_density_min -0.356
_refine_diff_density_rms 0.069
_refine_ls_abs_structure_details 'Flack H D (1983), Acta Cryst. A39, 876-881'
_refine_ls_abs_structure_Flack 0.7(5)
_refine_ls_extinction_method none
_refine_ls_goodness_of_fit_ref 1.051
_refine_ls_hydrogen_treatment constr
_refine_ls_matrix_type full
_refine_ls_number_parameters 361
_refine_ls_number_reflns 3613
_refine_ls_number_restraints 0
_refine_ls_restrained_S_all 1.051
_refine_ls_R_factor_all 0.0663
_refine_ls_R_factor_gt 0.0538
_refine_ls_shift/su_max 0.000
_refine_ls_shift/su_mean 0.000
_refine_ls_structure_factor_coef Fsqd
_refine_ls_weighting_details 'calc w=1/[\s^2^(Fo^2^)+(0.0852P)^2^+1.7204P] where P=(Fo^2^+2Fc^2^)/3'
_refine_ls_weighting_scheme calc
_refine_ls_wR_factor_gt 0.1386
_refine_ls_wR_factor_ref 0.1456
_reflns_number_gt 2991
_reflns_number_total 3613
_reflns_threshold_expression >2sigma(I)
_cod_data_source_file c3ra42809e.txt
_cod_data_source_block global
_cod_depositor_comments
;
The following automatic conversions were performed:

data item '_symmetry_cell_setting' value 'Orthorhombic' was changed
to 'orthorhombic' in accordance with the
/home/saulius/struct/COD-crude-data/automatic-downloads/DataCite-retrospective/RSC/depositions/lib/dictionaries/cif_core.dic
dictionary named 'cif_core.dic' version 2.4.2 last updated on
2011-04-26.

Automatic conversion script
Id: cif_fix_values 6909 2019-04-08 15:41:33Z antanas 
;
_cod_original_sg_symbol_H-M P2(1)2(1)2(1)
_cod_database_code 7239133

loop_
_symmetry_equiv_pos_as_xyz
'x, y, z'
'-x+1/2, -y, z+1/2'
'-x, y+1/2, -z+1/2'
'x+1/2, -y+1/2, -z'

loop_
_atom_site_label
_atom_site_type_symbol
_atom_site_fract_x
_atom_site_fract_y
_atom_site_fract_z
_atom_site_U_iso_or_equiv
_atom_site_adp_type
_atom_site_occupancy
_atom_site_symmetry_multiplicity
_atom_site_calc_flag
_atom_site_refinement_flags
O1 O 0.8514(4) 0.7189(2) 0.30280(11) 0.0232(7) Uani 1 1 d .
O2 O 0.9680(4) 0.3643(2) 0.28280(11) 0.0272(7) Uani 1 1 d .
N1 N 0.8942(4) 0.5364(3) 0.30752(13) 0.0170(7) Uani 1 1 d .
N2 N 1.0835(4) 0.4521(3) 0.19381(14) 0.0208(8) Uani 1 1 d .
H2 H 1.1003 0.3851 0.2021 0.025 Uiso 1 1 calc R
C1 C 0.8487(5) 0.5199(3) 0.35692(18) 0.0134(10) Uani 1 1 d .
C2 C 0.9138(6) 0.5878(4) 0.39289(19) 0.0214(11) Uani 1 1 d .
H2A H 0.9916 0.6454 0.3843 0.026 Uiso 1 1 calc R
C3 C 0.8652(6) 0.5714(4) 0.44140(19) 0.0226(11) Uani 1 1 d .
H3 H 0.9075 0.6194 0.4659 0.027 Uiso 1 1 calc R
C4 C 0.7569(6) 0.4872(4) 0.4548(2) 0.0211(11) Uani 1 1 d .
H4 H 0.7230 0.4784 0.4883 0.025 Uiso 1 1 calc R
C5 C 0.6959(7) 0.4140(4) 0.4196(2) 0.0226(12) Uani 1 1 d .
H5 H 0.6248 0.3541 0.4290 0.027 Uiso 1 1 calc R
C6 C 0.7413(6) 0.4307(3) 0.37060(18) 0.0172(11) Uani 1 1 d .
H6 H 0.7003 0.3821 0.3462 0.021 Uiso 1 1 calc R
C7 C 0.9039(6) 0.6375(3) 0.28257(16) 0.0195(10) Uani 1 1 d .
C8 C 0.9716(6) 0.6208(3) 0.23354(19) 0.0184(9) Uani 1 1 d .
H8 H 0.9871 0.6739 0.2090 0.022 Uiso 1 1 calc R
C9 C 1.0094(5) 0.5155(3) 0.22857(17) 0.0158(10) Uani 1 1 d .
C10 C 0.9576(6) 0.4596(3) 0.27522(18) 0.0204(10) Uani 1 1 d .
C11 C 1.1380(6) 0.4809(3) 0.14525(18) 0.0183(10) Uani 1 1 d .
C12 C 1.0810(6) 0.5714(3) 0.12076(19) 0.0220(11) Uani 1 1 d .
H12 H 1.0046 0.6219 0.1368 0.026 Uiso 1 1 calc R
C13 C 1.1361(7) 0.5878(4) 0.0728(2) 0.0271(12) Uani 1 1 d .
H13 H 1.1015 0.6515 0.0564 0.033 Uiso 1 1 calc R
C14 C 1.2406(6) 0.5134(4) 0.0482(2) 0.0234(12) Uani 1 1 d .
H14 H 1.2739 0.5247 0.0148 0.028 Uiso 1 1 calc R
C15 C 1.2974(7) 0.4206(4) 0.0730(2) 0.0257(12) Uani 1 1 d .
H15 H 1.3707 0.3692 0.0567 0.031 Uiso 1 1 calc R
C16 C 1.2460(6) 0.4052(3) 0.12085(19) 0.0196(11) Uani 1 1 d .
H16 H 1.2839 0.3427 0.1377 0.024 Uiso 1 1 calc R
O1B O 0.3469(4) 0.5276(2) 0.30224(11) 0.0226(7) Uani 1 1 d .
O2B O 0.4813(4) 0.8813(2) 0.28502(11) 0.0243(7) Uani 1 1 d .
N1B N 0.4012(5) 0.7094(3) 0.30865(13) 0.0187(8) Uani 1 1 d .
N2B N 0.5900(5) 0.7940(3) 0.19489(14) 0.0198(8) Uani 1 1 d .
H2B H 0.6088 0.8604 0.2039 0.024 Uiso 1 1 calc R
C1B C 0.3535(6) 0.7265(4) 0.35864(19) 0.0228(11) Uani 1 1 d .
C2B C 0.4055(6) 0.6534(4) 0.39409(19) 0.0228(11) Uani 1 1 d .
H2BA H 0.4763 0.5928 0.3854 0.027 Uiso 1 1 calc R
C3B C 0.3537(7) 0.6696(4) 0.4419(2) 0.0266(13) Uani 1 1 d .
H3B H 0.3907 0.6201 0.4664 0.032 Uiso 1 1 calc R
C4B C 0.2481(7) 0.7567(4) 0.4554(2) 0.0265(13) Uani 1 1 d .
H4B H 0.2107 0.7663 0.4885 0.032 Uiso 1 1 calc R
C5B C 0.1994(6) 0.8277(4) 0.4202(2) 0.0203(11) Uani 1 1 d .
H5B H 0.1287 0.8881 0.4292 0.024 Uiso 1 1 calc R
C6B C 0.2500(6) 0.8146(4) 0.37164(19) 0.0230(12) Uani 1 1 d .
H6B H 0.2144 0.8652 0.3475 0.028 Uiso 1 1 calc R
C7B C 0.4010(5) 0.6098(3) 0.28272(17) 0.0174(9) Uani 1 1 d .
C8B C 0.4713(6) 0.6266(3) 0.23449(19) 0.0183(9) Uani 1 1 d .
H8B H 0.4851 0.5735 0.2099 0.022 Uiso 1 1 calc R
C9B C 0.5157(6) 0.7319(3) 0.22948(17) 0.0180(10) Uani 1 1 d .
C10B C 0.4673(5) 0.7858(3) 0.27682(18) 0.0189(10) Uani 1 1 d .
C11B C 0.6429(6) 0.7702(3) 0.14632(18) 0.0176(10) Uani 1 1 d .
C12B C 0.5839(7) 0.6797(4) 0.1214(2) 0.0266(12) Uani 1 1 d .
H12B H 0.5093 0.6289 0.1378 0.032 Uiso 1 1 calc R
C13B C 0.6336(7) 0.6633(4) 0.0727(2) 0.0295(13) Uani 1 1 d .
H13B H 0.5920 0.6017 0.0558 0.035 Uiso 1 1 calc R
C14B C 0.7428(7) 0.7361(4) 0.0489(2) 0.0258(12) Uani 1 1 d .
H14B H 0.7759 0.7259 0.0155 0.031 Uiso 1 1 calc R
C15B C 0.8033(6) 0.8241(3) 0.0745(2) 0.0194(11) Uani 1 1 d .
H15B H 0.8819 0.8731 0.0584 0.023 Uiso 1 1 calc R
C16B C 0.7545(6) 0.8437(4) 0.1222(2) 0.0246(12) Uani 1 1 d .
H16B H 0.7957 0.9060 0.1386 0.030 Uiso 1 1 calc R

loop_
_atom_site_aniso_label
_atom_site_aniso_U_11
_atom_site_aniso_U_22
_atom_site_aniso_U_33
_atom_site_aniso_U_23
_atom_site_aniso_U_13
_atom_site_aniso_U_12
O1 0.0272(15) 0.0153(15) 0.0269(17) -0.0024(13) 0.0023(14) 0.0034(12)
O2 0.0382(17) 0.0130(16) 0.0304(18) 0.0027(12) 0.0028(16) 0.0023(13)
N1 0.0180(17) 0.0121(18) 0.021(2) -0.0010(14) 0.0009(17) 0.0009(14)
N2 0.0171(18) 0.019(2) 0.026(2) -0.0007(15) 0.0055(18) 0.0044(14)
C1 0.0085(18) 0.0042(19) 0.027(3) 0.0005(18) 0.002(2) 0.0045(16)
C2 0.018(2) 0.016(2) 0.030(3) -0.003(2) -0.005(2) -0.0048(17)
C3 0.016(2) 0.022(2) 0.030(3) -0.006(2) -0.007(2) -0.006(2)
C4 0.021(2) 0.026(3) 0.016(3) -0.0001(19) -0.002(2) 0.0096(19)
C5 0.022(2) 0.019(2) 0.027(3) 0.000(2) 0.001(2) -0.005(2)
C6 0.014(2) 0.013(2) 0.025(3) -0.0019(18) 0.002(2) -0.0050(17)
C7 0.020(2) 0.013(2) 0.026(3) 0.0016(18) -0.008(2) -0.0007(17)
C8 0.020(2) 0.016(2) 0.019(2) 0.0027(17) -0.004(2) 0.0029(17)
C9 0.0072(18) 0.016(2) 0.024(3) 0.0017(19) -0.0003(18) 0.0013(16)
C10 0.018(2) 0.017(3) 0.026(3) -0.0025(19) -0.003(2) 0.0064(17)
C11 0.0097(19) 0.027(2) 0.018(2) 0.000(2) -0.001(2) 0.0050(19)
C12 0.017(2) 0.016(2) 0.033(3) 0.000(2) 0.002(2) 0.0037(19)
C13 0.023(2) 0.028(3) 0.030(3) 0.009(2) 0.000(3) 0.011(2)
C14 0.021(2) 0.036(3) 0.014(3) 0.001(2) 0.000(2) -0.004(2)
C15 0.021(2) 0.031(3) 0.025(3) -0.004(2) 0.001(2) 0.007(2)
C16 0.018(2) 0.016(2) 0.025(3) 0.0051(19) 0.003(2) 0.0030(18)
O1B 0.0247(15) 0.0105(15) 0.0326(18) 0.0030(12) 0.0032(14) -0.0033(12)
O2B 0.0305(16) 0.0134(16) 0.0290(17) -0.0001(12) 0.0027(15) 0.0001(12)
N1B 0.0192(17) 0.0120(18) 0.025(2) 0.0006(14) 0.0035(17) -0.0016(14)
N2B 0.0217(18) 0.0116(18) 0.026(2) -0.0019(15) 0.0008(18) -0.0001(14)
C1B 0.018(2) 0.032(3) 0.019(3) -0.002(2) 0.000(2) -0.001(2)
C2B 0.017(2) 0.017(2) 0.035(3) -0.001(2) 0.005(2) -0.0008(18)
C3B 0.023(3) 0.027(3) 0.029(3) 0.008(2) -0.004(2) -0.015(2)
C4B 0.025(3) 0.032(3) 0.023(3) -0.001(2) 0.004(2) -0.004(2)
C5B 0.013(2) 0.015(2) 0.033(3) -0.011(2) 0.003(2) -0.0066(18)
C6B 0.022(2) 0.020(2) 0.026(3) 0.004(2) -0.006(2) 0.0017(19)
C7B 0.0116(19) 0.010(2) 0.031(3) -0.0043(17) -0.001(2) 0.0016(16)
C8B 0.017(2) 0.008(2) 0.029(3) -0.0024(17) 0.003(2) 0.0026(17)
C9B 0.018(2) 0.024(2) 0.013(2) 0.0023(19) -0.0004(19) 0.0049(18)
C10B 0.012(2) 0.013(2) 0.031(3) 0.005(2) 0.002(2) 0.0068(16)
C11B 0.023(2) 0.0048(19) 0.025(3) 0.0002(18) -0.007(2) 0.0046(18)
C12B 0.027(3) 0.019(2) 0.034(3) 0.004(2) 0.000(2) -0.006(2)
C13B 0.032(3) 0.021(2) 0.035(3) -0.010(2) 0.000(3) 0.007(2)
C14B 0.029(3) 0.027(3) 0.021(3) -0.004(2) 0.005(2) 0.002(2)
C15B 0.013(2) 0.018(2) 0.027(3) 0.007(2) 0.004(2) 0.0041(18)
C16B 0.023(2) 0.026(3) 0.025(3) 0.002(2) -0.002(2) -0.002(2)

loop_
_atom_type_symbol
_atom_type_description
_atom_type_scat_dispersion_real
_atom_type_scat_dispersion_imag
_atom_type_scat_source
C C 0.0181 0.0091 'International Tables Vol C Tables 4.2.6.8 and 6.1.1.4'
H H 0.0000 0.0000 'International Tables Vol C Tables 4.2.6.8 and 6.1.1.4'
N N 0.0311 0.0180 'International Tables Vol C Tables 4.2.6.8 and 6.1.1.4'
O O 0.0492 0.0322 'International Tables Vol C Tables 4.2.6.8 and 6.1.1.4'

loop_
_geom_angle_atom_site_label_1
_geom_angle_atom_site_label_2
_geom_angle_atom_site_label_3
_geom_angle
C10 N1 C1 125.8(3)
C10 N1 C7 107.4(4)
C1 N1 C7 126.5(3)
C9 N2 C11 127.7(4)
C9 N2 H2 116.1
C11 N2 H2 116.1
C2 C1 N1 120.4(4)
C2 C1 C6 119.5(5)
N1 C1 C6 120.1(4)
C3 C2 C1 119.7(4)
C3 C2 H2A 120.2
C1 C2 H2A 120.2
C4 C3 C2 121.2(5)
C4 C3 H3 119.4
C2 C3 H3 119.4
C3 C4 C5 120.6(5)
C3 C4 H4 119.7
C5 C4 H4 119.7
C6 C5 C4 118.8(4)
C6 C5 H5 120.6
C4 C5 H5 120.6
C5 C6 C1 120.2(4)
C5 C6 H6 119.9
C1 C6 H6 119.9
O1 C7 C8 130.4(4)
O1 C7 N1 120.6(4)
C8 C7 N1 109.0(3)
C9 C8 C7 107.7(4)
C9 C8 H8 126.1
C7 C8 H8 126.1
N2 C9 C8 136.5(4)
N2 C9 C10 114.7(4)
C8 C9 C10 108.7(4)
O2 C10 N1 126.8(5)
O2 C10 C9 126.0(4)
N1 C10 C9 107.2(4)
C12 C11 C16 120.0(5)
C12 C11 N2 124.8(4)
C16 C11 N2 115.1(4)
C13 C12 C11 119.3(4)
C13 C12 H12 120.4
C11 C12 H12 120.4
C14 C13 C12 121.3(5)
C14 C13 H13 119.3
C12 C13 H13 119.3
C13 C14 C15 119.3(5)
C13 C14 H14 120.3
C15 C14 H14 120.3
C16 C15 C14 119.5(5)
C16 C15 H15 120.3
C14 C15 H15 120.3
C15 C16 C11 120.6(4)
C15 C16 H16 119.7
C11 C16 H16 119.7
C10B N1B C1B 125.5(4)
C10B N1B C7B 107.4(4)
C1B N1B C7B 127.0(3)
C9B N2B C11B 130.4(4)
C9B N2B H2B 114.8
C11B N2B H2B 114.8
C2B C1B C6B 120.1(5)
C2B C1B N1B 119.9(4)
C6B C1B N1B 119.9(4)
C3B C2B C1B 119.1(4)
C3B C2B H2BA 120.4
C1B C2B H2BA 120.4
C2B C3B C4B 121.5(5)
C2B C3B H3B 119.3
C4B C3B H3B 119.3
C5B C4B C3B 118.5(5)
C5B C4B H4B 120.7
C3B C4B H4B 120.7
C4B C5B C6B 121.7(5)
C4B C5B H5B 119.1
C6B C5B H5B 119.1
C5B C6B C1B 119.0(4)
C5B C6B H6B 120.5
C1B C6B H6B 120.5
O1B C7B C8B 129.8(4)
O1B C7B N1B 121.4(4)
C8B C7B N1B 108.8(3)
C9B C8B C7B 108.7(4)
C9B C8B H8B 125.6
C7B C8B H8B 125.6
N2B C9B C8B 136.9(4)
N2B C9B C10B 115.9(4)
C8B C9B C10B 107.2(4)
O2B C10B N1B 126.6(4)
O2B C10B C9B 125.4(4)
N1B C10B C9B 107.9(4)
C12B C11B C16B 119.5(5)
C12B C11B N2B 123.0(4)
C16B C11B N2B 117.5(4)
C13B C12B C11B 120.3(5)
C13B C12B H12B 119.9
C11B C12B H12B 119.9
C14B C13B C12B 120.1(5)
C14B C13B H13B 119.9
C12B C13B H13B 119.9
C13B C14B C15B 118.8(5)
C13B C14B H14B 120.6
C15B C14B H14B 120.6
C16B C15B C14B 122.6(5)
C16B C15B H15B 118.7
C14B C15B H15B 118.7
C15B C16B C11B 118.6(5)
C15B C16B H16B 120.7
C11B C16B H16B 120.7

loop_
_geom_bond_atom_site_label_1
_geom_bond_atom_site_label_2
_geom_bond_distance
O1 C7 1.223(5)
O2 C10 1.217(5)
N1 C10 1.385(6)
N1 C1 1.400(6)
N1 C7 1.441(5)
N2 C9 1.350(6)
N2 C11 1.426(6)
N2 H2 0.8800
C1 C2 1.382(6)
C1 C6 1.418(6)
C2 C3 1.382(7)
C2 H2A 0.9500
C3 C4 1.371(7)
C3 H3 0.9500
C4 C5 1.400(7)
C4 H4 0.9500
C5 C6 1.389(7)
C5 H5 0.9500
C6 H6 0.9500
C7 C8 1.438(7)
C8 C9 1.358(6)
C8 H8 0.9500
C9 C10 1.499(7)
C11 C12 1.382(6)
C11 C16 1.403(6)
C12 C13 1.380(7)
C12 H12 0.9500
C13 C14 1.380(7)
C13 H13 0.9500
C14 C15 1.410(7)
C14 H14 0.9500
C15 C16 1.367(7)
C15 H15 0.9500
C16 H16 0.9500
O1B C7B 1.226(5)
O2B C10B 1.224(5)
N1B C10B 1.380(5)
N1B C1B 1.420(6)
N1B C7B 1.436(5)
N2B C9B 1.337(6)
N2B C11B 1.409(6)
N2B H2B 0.8800
C1B C2B 1.384(7)
C1B C6B 1.387(7)
C2B C3B 1.369(7)
C2B H2BA 0.9500
C3B C4B 1.388(7)
C3B H3B 0.9500
C4B C5B 1.356(7)
C4B H4B 0.9500
C5B C6B 1.381(7)
C5B H5B 0.9500
C6B H6B 0.9500
C7B C8B 1.425(7)
C8B C9B 1.369(6)
C8B H8B 0.9500
C9B C10B 1.497(7)
C11B C12B 1.393(6)
C11B C16B 1.395(7)
C12B C13B 1.388(8)
C12B H12B 0.9500
C13B C14B 1.376(8)
C13B H13B 0.9500
C14B C15B 1.379(7)
C14B H14B 0.9500
C15B C16B 1.367(7)
C15B H15B 0.9500
C16B H16B 0.9500

loop_
_geom_torsion_atom_site_label_1
_geom_torsion_atom_site_label_2
_geom_torsion_atom_site_label_3
_geom_torsion_atom_site_label_4
_geom_torsion
C10 N1 C1 C2 131.9(4)
C7 N1 C1 C2 -40.5(6)
C10 N1 C1 C6 -45.5(6)
C7 N1 C1 C6 142.1(4)
N1 C1 C2 C3 178.9(4)
C6 C1 C2 C3 -3.6(6)
C1 C2 C3 C4 1.7(7)
C2 C3 C4 C5 1.4(7)
C3 C4 C5 C6 -2.4(7)
C4 C5 C6 C1 0.5(7)
C2 C1 C6 C5 2.6(6)
N1 C1 C6 C5 -180.0(4)
C10 N1 C7 O1 178.3(4)
C1 N1 C7 O1 -8.2(6)
C10 N1 C7 C8 1.2(4)
C1 N1 C7 C8 174.7(4)
O1 C7 C8 C9 -179.0(4)
N1 C7 C8 C9 -2.3(5)
C11 N2 C9 C8 -5.4(8)
C11 N2 C9 C10 176.8(4)
C7 C8 C9 N2 -175.5(5)
C7 C8 C9 C10 2.4(5)
C1 N1 C10 O2 7.4(7)
C7 N1 C10 O2 -179.0(4)
C1 N1 C10 C9 -173.3(4)
C7 N1 C10 C9 0.3(4)
N2 C9 C10 O2 -4.0(6)
C8 C9 C10 O2 177.6(4)
N2 C9 C10 N1 176.7(3)
C8 C9 C10 N1 -1.7(5)
C9 N2 C11 C12 -18.1(7)
C9 N2 C11 C16 166.9(4)
C16 C11 C12 C13 -2.0(7)
N2 C11 C12 C13 -176.7(4)
C11 C12 C13 C14 2.8(7)
C12 C13 C14 C15 -2.2(8)
C13 C14 C15 C16 0.9(7)
C14 C15 C16 C11 -0.1(7)
C12 C11 C16 C15 0.7(7)
N2 C11 C16 C15 175.9(4)
C10B N1B C1B C2B -136.5(5)
C7B N1B C1B C2B 39.3(6)
C10B N1B C1B C6B 45.5(6)
C7B N1B C1B C6B -138.6(4)
C6B C1B C2B C3B -0.1(7)
N1B C1B C2B C3B -178.1(4)
C1B C2B C3B C4B 0.9(7)
C2B C3B C4B C5B -1.4(7)
C3B C4B C5B C6B 0.9(7)
C4B C5B C6B C1B -0.1(7)
C2B C1B C6B C5B -0.3(7)
N1B C1B C6B C5B 177.6(4)
C10B N1B C7B O1B -179.3(4)
C1B N1B C7B O1B 4.2(6)
C10B N1B C7B C8B 0.9(4)
C1B N1B C7B C8B -175.5(4)
O1B C7B C8B C9B -179.4(4)
N1B C7B C8B C9B 0.3(5)
C11B N2B C9B C8B 4.5(8)
C11B N2B C9B C10B -176.9(4)
C7B C8B C9B N2B 177.5(5)
C7B C8B C9B C10B -1.3(5)
C1B N1B C10B O2B -6.4(7)
C7B N1B C10B O2B 177.0(4)
C1B N1B C10B C9B 174.8(4)
C7B N1B C10B C9B -1.7(4)
N2B C9B C10B O2B 4.1(6)
C8B C9B C10B O2B -176.9(4)
N2B C9B C10B N1B -177.2(3)
C8B C9B C10B N1B 1.9(5)
C9B N2B C11B C12B 16.6(7)
C9B N2B C11B C16B -165.6(4)
C16B C11B C12B C13B -0.9(7)
N2B C11B C12B C13B 176.8(4)
C11B C12B C13B C14B 0.6(7)
C12B C13B C14B C15B 0.9(7)
C13B C14B C15B C16B -2.1(7)
C14B C15B C16B C11B 1.7(7)
C12B C11B C16B C15B -0.2(7)
N2B C11B C16B C15B -178.0(4)
